data_7024819
loop_
_publ_author_name
'Langley, Stuart K.'
'Moubaraki, Boujemaa'
'Forsyth, Craig M.'
'Gass, Ian A.'
'Murray, Keith S.'

_publ_section_title
;
 Structure and magnetism of new lanthanide 6-wheel compounds utilizing
 triethanolamine as a stabilizing ligand.
;
_journal_issue 7
_journal_name_full 'Dalton transactions (Cambridge, England : 2003)'
_journal_page_first 1705
_journal_page_last 1708
_journal_paper_doi 10.1039/b921843b
_journal_volume 39
_journal_year 2010
_chemical_formula_sum 'C44 H110 Gd6 N12 O44'
_chemical_formula_weight 2454.94
_chemical_name_common Gd6(tea)
_chemical_name_systematic
;
?
;
_space_group_IT_number 148
_symmetry_cell_setting trigonal
_symmetry_space_group_name_Hall '-R 3'
_symmetry_space_group_name_H-M 'R -3 :H'
_atom_sites_solution_hydrogens geom
_atom_sites_solution_primary direct
_atom_sites_solution_secondary difmap
_cell_angle_alpha 90.00
_cell_angle_beta 90.00
_cell_angle_gamma 120.00
_cell_formula_units_Z 3
_cell_length_a 16.8519(12)
_cell_length_b 16.8519(12)
_cell_length_c 25.031(2)
_cell_measurement_reflns_used 9946
_cell_measurement_temperature 123(2)
_cell_measurement_theta_max 30.59
_cell_measurement_theta_min 2.91
_cell_volume 6156.1(8)
_computing_cell_refinement 'Bruker Apex2 V2.0'
_computing_data_collection 'Bruker Apex2 V2.0'
_computing_data_reduction 'Bruker Apex2 V2.0'
_computing_molecular_graphics x-seed
_computing_publication_material CIFTAB
_computing_structure_refinement 'SHELXL-97 (Sheldrick, 1997)'
_computing_structure_solution 'SHELXS-97 (Sheldrick, 1990)'
_diffrn_ambient_temperature 123(2)
_diffrn_measured_fraction_theta_full 0.998
_diffrn_measured_fraction_theta_max 0.998
_diffrn_measurement_device_type 'Bruker X8 Apex CCD'
_diffrn_measurement_method 'phi and omega scans'
_diffrn_radiation_monochromator graphite
_diffrn_radiation_source 'fine-focus sealed tube'
_diffrn_radiation_type MoK\a
_diffrn_radiation_wavelength 0.71073
_diffrn_reflns_av_R_equivalents 0.0332
_diffrn_reflns_av_sigmaI/netI 0.0118
_diffrn_reflns_limit_h_max 21
_diffrn_reflns_limit_h_min -21
_diffrn_reflns_limit_k_max 21
_diffrn_reflns_limit_k_min -21
_diffrn_reflns_limit_l_max 32
_diffrn_reflns_limit_l_min -32
_diffrn_reflns_number 47563
_diffrn_reflns_theta_full 27.47
_diffrn_reflns_theta_max 27.47
_diffrn_reflns_theta_min 2.14
_exptl_absorpt_coefficient_mu 4.875
_exptl_absorpt_correction_T_max 0.377
_exptl_absorpt_correction_T_min 0.164
_exptl_absorpt_correction_type multi-scan
_exptl_absorpt_process_details SADABS
_exptl_crystal_colour colourless
_exptl_crystal_density_diffrn 1.987
_exptl_crystal_density_method 'not measured'
_exptl_crystal_description prism
_exptl_crystal_F_000 3582
_exptl_crystal_size_max 0.40
_exptl_crystal_size_mid 0.40
_exptl_crystal_size_min 0.20
_refine_diff_density_max 1.026
_refine_diff_density_min -0.953
_refine_diff_density_rms 0.087
_refine_ls_extinction_method none
_refine_ls_goodness_of_fit_ref 1.100
_refine_ls_hydrogen_treatment mixed
_refine_ls_matrix_type full
_refine_ls_number_parameters 167
_refine_ls_number_reflns 3143
_refine_ls_number_restraints 3
_refine_ls_restrained_S_all 1.100
_refine_ls_R_factor_all 0.0139
_refine_ls_R_factor_gt 0.0138
_refine_ls_shift/su_max 0.001
_refine_ls_shift/su_mean 0.000
_refine_ls_structure_factor_coef Fsqd
_refine_ls_weighting_details 'calc w=1/[\s^2^(Fo^2^)+(0.0271P)^2^+8.4839P] where P=(Fo^2^+2Fc^2^)/3'
_refine_ls_weighting_scheme calc
_refine_ls_wR_factor_gt 0.0392
_refine_ls_wR_factor_ref 0.0393
_reflns_number_gt 3133
_reflns_number_total 3143
_reflns_threshold_expression >2sigma(I)
_cod_data_source_file b921843b.txt
_cod_data_source_block 2
_cod_original_sg_symbol_H-M R-3
_cod_database_code 7024819

loop_
_symmetry_equiv_pos_as_xyz
'x, y, z'
'-y, x-y, z'
'-x+y, -x, z'
'x+2/3, y+1/3, z+1/3'
'-y+2/3, x-y+1/3, z+1/3'
'-x+y+2/3, -x+1/3, z+1/3'
'x+1/3, y+2/3, z+2/3'
'-y+1/3, x-y+2/3, z+2/3'
'-x+y+1/3, -x+2/3, z+2/3'
'-x, -y, -z'
'y, -x+y, -z'
'x-y, x, -z'
'-x+2/3, -y+1/3, -z+1/3'
'y+2/3, -x+y+1/3, -z+1/3'
'x-y+2/3, x+1/3, -z+1/3'
'-x+1/3, -y+2/3, -z+2/3'
'y+1/3, -x+y+2/3, -z+2/3'
'x-y+1/3, x+2/3, -z+2/3'

loop_
_atom_site_label
_atom_site_type_symbol
_atom_site_fract_x
_atom_site_fract_y
_atom_site_fract_z
_atom_site_U_iso_or_equiv
_atom_site_adp_type
_atom_site_occupancy
_atom_site_symmetry_multiplicity
_atom_site_calc_flag
_atom_site_refinement_flags
_atom_site_disorder_assembly
_atom_site_disorder_group
Gd1 Gd 0.008191(9) 0.227966(8) 0.000165(8) 0.01464(4) Uani 1 1 d . . .
O1 O 0.12836(15) 0.24117(12) 0.05331(6) 0.0188(4) Uani 1 1 d . . .
O2 O -0.09337(17) 0.10265(17) 0.04827(6) 0.0215(4) Uani 1 1 d . . .
O3 O -0.09590(18) 0.28940(19) 0.01103(12) 0.0347(5) Uani 1 1 d D . .
H3 H -0.1501(10) 0.2579(14) -0.0041(11) 0.042 Uiso 1 1 d D . .
O4 O 0.10835(18) 0.40038(15) -0.00490(11) 0.0295(5) Uani 1 1 d . . .
O5 O 0.03312(16) 0.33690(15) -0.07697(9) 0.0274(4) Uani 1 1 d . . .
O6 O -0.2008(3) 0.3108(3) -0.06153(19) 0.0770(11) Uani 1 1 d D . .
H6 H -0.2442 0.3054 -0.0424 0.092 Uiso 1 1 calc R . .
O7 O 0.3333 0.6667 0.0037(9) 0.108(4) Uani 0.50 3 d SP A 1
H7 H 0.2886 0.6173 0.0156 0.130 Uiso 0.17 1 d P B 1
O7A O 0.3333 0.6667 -0.1109(8) 0.108(4) Uani 0.50 3 d SP C 2
H7A H 0.2802 0.6506 -0.1181 0.130 Uiso 0.17 1 d P D 2
N1 N -0.00162(16) 0.27616(19) 0.09753(10) 0.0274(5) Uani 1 1 d . . .
C1 C 0.1418(2) 0.27275(19) 0.10656(9) 0.0245(5) Uani 1 1 d . . .
H1A H 0.2082 0.3122 0.1135 0.029 Uiso 1 1 calc R . .
H1B H 0.1179 0.2198 0.1312 0.029 Uiso 1 1 calc R . .
C2 C 0.09364(19) 0.3262(2) 0.11710(11) 0.0276(6) Uani 1 1 d . . .
H2A H 0.0937 0.3373 0.1560 0.033 Uiso 1 1 calc R . .
H2B H 0.1270 0.3865 0.0990 0.033 Uiso 1 1 calc R . .
C3 C -0.0703(2) 0.1055(2) 0.10259(10) 0.0282(6) Uani 1 1 d . . .
H3A H -0.0119 0.1051 0.1058 0.034 Uiso 1 1 calc R . .
H3B H -0.1186 0.0506 0.1211 0.034 Uiso 1 1 calc R . .
C4 C -0.0605(2) 0.1907(2) 0.12856(12) 0.0329(7) Uani 1 1 d . . .
H4A H -0.1221 0.1836 0.1329 0.039 Uiso 1 1 calc R . .
H4B H -0.0339 0.1970 0.1646 0.039 Uiso 1 1 calc R . .
C5 C -0.1221(3) 0.3046(3) 0.06273(17) 0.0406(9) Uani 1 1 d D . .
H5A H -0.1731 0.2468 0.0771 0.049 Uiso 1 1 calc R . .
H5B H -0.1423 0.3504 0.0605 0.049 Uiso 1 1 calc R . .
C6 C -0.0403(3) 0.3387(3) 0.09785(16) 0.0403(9) Uani 1 1 d . . .
H6A H -0.0576 0.3445 0.1348 0.048 Uiso 1 1 calc R . .
H6B H 0.0072 0.4002 0.0857 0.048 Uiso 1 1 calc R . .
N7 N 0.0845(2) 0.40984(19) -0.05090(12) 0.0278(5) Uani 1 1 d . . .
O8 O 0.1090(2) 0.48485(17) -0.07063(12) 0.0469(7) Uani 1 1 d . . .
C9 C -0.1487(6) 0.4006(5) -0.0782(3) 0.107(3) Uani 1 1 d . . .
H9A H -0.1480 0.4416 -0.0502 0.161 Uiso 1 1 calc R . .
H9B H -0.1751 0.4096 -0.1109 0.161 Uiso 1 1 calc R . .
H9C H -0.0859 0.4143 -0.0853 0.161 Uiso 1 1 calc R . .
C10 C 0.3333 0.6667 -0.0525(5) 0.080(3) Uani 0.50 3 d SP A 1
H10A H 0.2982 0.6950 -0.0649 0.120 Uiso 0.166 1 d P E 1
H10B H 0.3050 0.6032 -0.0649 0.120 Uiso 0.166 1 d P F 1
H10C H 0.3968 0.7018 -0.0649 0.120 Uiso 0.166 1 d P G 1
C10A C 0.3333 0.6667 -0.0525(5) 0.080(3) Uani 0.50 3 d SP C 2
H10D H 0.3796 0.6520 -0.0388 0.120 Uiso 0.166 1 d P H 2
H10E H 0.2724 0.6204 -0.0388 0.120 Uiso 0.166 1 d P I 2
H10F H 0.3480 0.7276 -0.0388 0.120 Uiso 0.166 1 d P J 2

loop_
_atom_site_aniso_label
_atom_site_aniso_U_11
_atom_site_aniso_U_22
_atom_site_aniso_U_33
_atom_site_aniso_U_23
_atom_site_aniso_U_13
_atom_site_aniso_U_12
Gd1 0.01383(6) 0.01472(6) 0.01499(6) -0.00062(4) 0.00090(5) 0.00685(4)
O1 0.0202(10) 0.0232(9) 0.0150(7) -0.0039(6) -0.0016(8) 0.0124(8)
O2 0.0212(11) 0.0233(10) 0.0118(7) 0.0029(8) 0.0010(8) 0.0050(8)
O3 0.0331(13) 0.0372(12) 0.0436(14) -0.0092(11) -0.0051(12) 0.0250(10)
O4 0.0304(11) 0.0185(10) 0.0331(13) 0.0014(9) -0.0045(10) 0.0074(9)
O5 0.0294(12) 0.0213(10) 0.0282(11) 0.0030(9) -0.0020(9) 0.0101(9)
O6 0.069(3) 0.077(3) 0.091(3) 0.003(2) -0.006(2) 0.041(2)
O7 0.076(4) 0.076(4) 0.172(12) 0.000 0.000 0.038(2)
O7A 0.076(4) 0.076(4) 0.172(12) 0.000 0.000 0.038(2)
N1 0.0181(11) 0.0302(13) 0.0306(12) -0.0150(11) 0.0003(9) 0.0097(11)
C1 0.0255(15) 0.0310(13) 0.0179(10) -0.0076(9) -0.0021(11) 0.0148(13)
C2 0.0235(13) 0.0328(15) 0.0256(13) -0.0129(12) -0.0032(10) 0.0134(13)
C3 0.0251(15) 0.0308(16) 0.0133(11) 0.0018(10) -0.0027(10) 0.0025(13)
C4 0.0256(14) 0.0471(19) 0.0175(12) -0.0055(13) 0.0041(11) 0.0117(14)
C5 0.0309(16) 0.043(2) 0.057(2) -0.0235(19) -0.0016(17) 0.0251(16)
C6 0.0333(17) 0.043(2) 0.0460(19) -0.0259(17) -0.0027(15) 0.0203(16)
N7 0.0285(13) 0.0204(12) 0.0334(14) 0.0026(11) 0.0022(11) 0.0114(11)
O8 0.0604(18) 0.0190(11) 0.0531(16) 0.0097(11) -0.0022(14) 0.0138(12)
C9 0.118(6) 0.084(5) 0.144(7) 0.053(5) 0.048(5) 0.069(4)
C10 0.048(3) 0.048(3) 0.144(10) 0.000 0.000 0.0241(16)
C10A 0.048(3) 0.048(3) 0.144(10) 0.000 0.000 0.0241(16)

loop_
_atom_type_symbol
_atom_type_description
_atom_type_scat_dispersion_real
_atom_type_scat_dispersion_imag
_atom_type_scat_source
C C 0.0033 0.0016 'International Tables Vol C Tables 4.2.6.8 and 6.1.1.4'
H H 0.0000 0.0000 'International Tables Vol C Tables 4.2.6.8 and 6.1.1.4'
N N 0.0061 0.0033 'International Tables Vol C Tables 4.2.6.8 and 6.1.1.4'
O O 0.0106 0.0060 'International Tables Vol C Tables 4.2.6.8 and 6.1.1.4'
Gd Gd -0.1653 3.9035 'International Tables Vol C Tables 4.2.6.8 and 6.1.1.4'

loop_
_geom_angle_atom_site_label_1
_geom_angle_atom_site_label_2
_geom_angle_atom_site_label_3
_geom_angle
_geom_angle_site_symmetry_1
_geom_angle_site_symmetry_3
O2 Gd1 O2 110.63(10) 11 .
O2 Gd1 O1 89.26(6) 11 12
O2 Gd1 O1 69.70(7) . 12
O2 Gd1 O1 69.50(6) 11 .
O2 Gd1 O1 90.06(7) . .
O1 Gd1 O1 143.70(8) 12 .
O2 Gd1 O3 153.14(8) 11 .
O2 Gd1 O3 88.19(8) . .
O1 Gd1 O3 79.26(8) 12 .
O1 Gd1 O3 131.57(8) . .
O2 Gd1 O4 95.81(8) 11 .
O2 Gd1 O4 148.07(8) . .
O1 Gd1 O4 130.13(8) 12 .
O1 Gd1 O4 82.56(8) . .
O3 Gd1 O4 74.25(8) . .
O2 Gd1 O5 83.32(7) 11 .
O2 Gd1 O5 147.32(7) . .
O1 Gd1 O5 81.50(7) 12 .
O1 Gd1 O5 122.62(7) . .
O3 Gd1 O5 71.09(9) . .
O4 Gd1 O5 50.23(8) . .
O2 Gd1 N1 137.44(7) 11 .
O2 Gd1 N1 70.10(8) . .
O1 Gd1 N1 126.78(7) 12 .
O1 Gd1 N1 67.94(7) . .
O3 Gd1 N1 66.07(9) . .
O4 Gd1 N1 78.37(9) . .
O5 Gd1 N1 119.88(9) . .
O2 Gd1 N7 91.26(7) 11 .
O2 Gd1 N7 157.24(8) . .
O1 Gd1 N7 105.71(7) 12 .
O1 Gd1 N7 103.91(7) . .
O3 Gd1 N7 69.08(9) . .
O4 Gd1 N7 24.95(9) . .
O5 Gd1 N7 25.39(7) . .
N1 Gd1 N7 98.28(9) . .
O2 Gd1 Gd1 104.87(5) 11 12
O2 Gd1 Gd1 33.91(5) . 12
O1 Gd1 Gd1 35.98(5) 12 12
O1 Gd1 Gd1 120.18(4) . 12
O3 Gd1 Gd1 79.80(7) . 12
O4 Gd1 Gd1 153.36(6) . 12
O5 Gd1 Gd1 115.16(5) . 12
N1 Gd1 Gd1 96.66(6) . 12
N7 Gd1 Gd1 135.88(6) . 12
O2 Gd1 Gd1 34.18(5) 11 11
O2 Gd1 Gd1 105.22(5) . 11
O1 Gd1 Gd1 119.84(4) 12 11
O1 Gd1 Gd1 35.51(4) . 11
O3 Gd1 Gd1 159.36(7) . 11
O4 Gd1 Gd1 86.48(6) . 11
O5 Gd1 Gd1 102.31(5) . 11
N1 Gd1 Gd1 103.31(5) . 11
N7 Gd1 Gd1 96.38(6) . 11
Gd1 Gd1 Gd1 120.0 12 11
C1 O1 Gd1 127.88(19) . 11
C1 O1 Gd1 122.75(19) . .
Gd1 O1 Gd1 108.51(6) 11 .
C3 O2 Gd1 133.33(19) . 12
C3 O2 Gd1 114.23(19) . .
Gd1 O2 Gd1 111.91(6) 12 .
C5 O3 Gd1 121.6(2) . .
N7 O4 Gd1 96.86(18) . .
N7 O5 Gd1 95.43(17) . .
C2 N1 C6 109.2(3) . .
C2 N1 C4 112.8(3) . .
C6 N1 C4 111.3(3) . .
C2 N1 Gd1 105.62(16) . .
C6 N1 Gd1 110.1(2) . .
C4 N1 Gd1 107.54(18) . .
O1 C1 C2 111.0(2) . .
N1 C2 C1 110.9(2) . .
O2 C3 C4 110.2(3) . .
N1 C4 C3 113.4(2) . .
O3 C5 C6 107.1(3) . .
C5 C6 N1 111.9(3) . .
O8 N7 O4 122.6(3) . .
O8 N7 O5 120.5(3) . .
O4 N7 O5 117.0(3) . .
O8 N7 Gd1 174.3(2) . .
O4 N7 Gd1 58.19(15) . .
O5 N7 Gd1 59.18(15) . .

loop_
_geom_bond_atom_site_label_1
_geom_bond_atom_site_label_2
_geom_bond_distance
_geom_bond_site_symmetry_2
Gd1 O2 2.270(2) 11
Gd1 O2 2.286(2) .
Gd1 O1 2.312(2) 12
Gd1 O1 2.339(2) .
Gd1 O3 2.457(2) .
Gd1 O4 2.530(2) .
Gd1 O5 2.550(2) .
Gd1 N1 2.600(2) .
Gd1 N7 2.956(3) .
Gd1 Gd1 3.7745(3) 12
Gd1 Gd1 3.7745(3) 11
O1 C1 1.411(3) .
O1 Gd1 2.312(2) 11
O2 C3 1.408(3) .
O2 Gd1 2.270(2) 12
O3 C5 1.431(5) .
O4 N7 1.256(4) .
O5 N7 1.274(4) .
O6 C9 1.380(7) .
O7 C10 1.40(2) .
N1 C2 1.475(3) .
N1 C6 1.490(4) .
N1 C4 1.494(4) .
C1 C2 1.507(4) .
C3 C4 1.508(5) .
C5 C6 1.487(5) .
N7 O8 1.221(4) .
